data_7224124
loop_
_publ_author_name
'Shao, Dong'
'Shi, Le'
'Zhang, Shao-Liang'
'Zhao, Xin-Hua'
'Wu, Dong-Qing'
'Wei, Xiao-Qin'
'Wang, Xin-Yi'

_publ_section_title
;
 Syntheses, structures, and magnetic properties of three new chain
 compounds based on a pentagonal bipyramidal Co(ii) building block
;
_journal_issue 22
_journal_name_full CrystEngComm
_journal_page_first 4150
_journal_paper_doi 10.1039/C5CE02594J
_journal_volume 18
_journal_year 2016
_chemical_formula_sum 'C41 H41.99 B2 Co F8 N12'
_chemical_formula_weight 935.38
_chemical_name_common C41H41.99B2CoF8N12
_chemical_name_systematic
; 
 ? 
;
_space_group_IT_number 2
_symmetry_cell_setting triclinic
_symmetry_space_group_name_Hall '-P 1'
_symmetry_space_group_name_H-M 'P -1'
_atom_sites_solution_hydrogens geom
_atom_sites_solution_primary direct
_atom_sites_solution_secondary difmap
_audit_creation_method SHELXL-97
_audit_update_record
;
2016-02-02 deposited with the CCDC.
2016-02-03 downloaded from the CCDC.
;
_cell_angle_alpha 68.1380(10)
_cell_angle_beta 88.062(2)
_cell_angle_gamma 88.016(2)
_cell_formula_units_Z 4
_cell_length_a 13.8571(7)
_cell_length_b 16.6586(8)
_cell_length_c 19.6933(9)
_cell_measurement_reflns_used 17735
_cell_measurement_temperature 123(2)
_cell_measurement_theta_max 0.9301
_cell_measurement_theta_min 0.8589
_cell_volume 4215.5(4)
_computing_cell_refinement 'Bruker SAINT'
_computing_data_collection 'Bruker APEX2'
_computing_data_reduction 'Bruker SAINT'
_computing_molecular_graphics 'Bruker SHELXTL'
_computing_publication_material 'Bruker SHELXTL'
_computing_structure_refinement 'SHELXL-97 (Sheldrick, 1997)'
_computing_structure_solution 'SHELXS-97 (Sheldrick, 1990)'
_diffrn_ambient_temperature 123(2)
_diffrn_measured_fraction_theta_full 0.991
_diffrn_measured_fraction_theta_max 0.991
_diffrn_measurement_device_type 'Bruker APEX-II CCD'
_diffrn_measurement_method '\f and \w scans'
_diffrn_radiation_monochromator graphite
_diffrn_radiation_source 'fine-focus sealed tube'
_diffrn_radiation_type MoK\a
_diffrn_radiation_wavelength 0.71073
_diffrn_reflns_av_R_equivalents 0.0545
_diffrn_reflns_av_sigmaI/netI 0.0859
_diffrn_reflns_limit_h_max 16
_diffrn_reflns_limit_h_min -17
_diffrn_reflns_limit_k_max 21
_diffrn_reflns_limit_k_min -20
_diffrn_reflns_limit_l_max 24
_diffrn_reflns_limit_l_min -20
_diffrn_reflns_number 34552
_diffrn_reflns_theta_full 26.73
_diffrn_reflns_theta_max 26.73
_diffrn_reflns_theta_min 2.23
_exptl_absorpt_coefficient_mu 0.490
_exptl_absorpt_correction_T_max 0.9301
_exptl_absorpt_correction_T_min 0.8589
_exptl_absorpt_correction_type multi-scan
_exptl_absorpt_process_details 'SADABS: Bruker, 2000'
_exptl_crystal_colour orange
_exptl_crystal_density_diffrn 1.474
_exptl_crystal_density_method 'not measured'
_exptl_crystal_description block
_exptl_crystal_F_000 1924
_exptl_crystal_preparation 'Magnetic properties'
_exptl_crystal_size_max 0.32
_exptl_crystal_size_mid 0.24
_exptl_crystal_size_min 0.15
_refine_diff_density_max 1.218
_refine_diff_density_min -0.677
_refine_diff_density_rms 0.096
_refine_ls_extinction_method none
_refine_ls_goodness_of_fit_ref 1.080
_refine_ls_hydrogen_treatment mixed
_refine_ls_matrix_type full
_refine_ls_number_parameters 1168
_refine_ls_number_reflns 17735
_refine_ls_number_restraints 6
_refine_ls_restrained_S_all 1.080
_refine_ls_R_factor_all 0.1144
_refine_ls_R_factor_gt 0.0757
_refine_ls_shift/su_max 0.001
_refine_ls_shift/su_mean 0.000
_refine_ls_structure_factor_coef Fsqd
_refine_ls_weighting_details 'calc w=1/[\s^2^(Fo^2^)+(0.0472P)^2^+15.5366P] where P=(Fo^2^+2Fc^2^)/3'
_refine_ls_weighting_scheme calc
_refine_ls_wR_factor_gt 0.1654
_refine_ls_wR_factor_ref 0.1812
_reflns_number_gt 12384
_reflns_number_total 17735
_reflns_threshold_expression >2sigma(I)
_cod_data_source_file c5ce02594j2.cif
_cod_data_source_block Co-tdmmb-bpe
_cod_depositor_comments
;
The following automatic conversions were performed:

'_symmetry_cell_setting' value 'Triclinic' changed to 'triclinic'
according to
/usr/data/users/saulius/crontab/automatic-downloads/rss-feeds/RSC/lib/dictionaries/cif_core.dic
dictionary named 'cif_core.dic' version 2.4.2 from 2011-04-26.

'_exptl_absorpt_correction_type' value 'multi-Scan' changed to
'multi-scan' according to
/usr/data/users/saulius/crontab/automatic-downloads/rss-feeds/RSC/lib/dictionaries/cif_core.dic
dictionary named 'cif_core.dic' version 2.4.2 from 2011-04-26.

Automatic conversion script
Id: cif_fix_values 4268 2015-11-12 08:31:59Z antanas 

 Adding full bibliography for 7224123--7224125.cif.
;
_cod_original_sg_symbol_H-M P-1
_cod_database_code 7224124

loop_
_symmetry_equiv_pos_as_xyz
'x, y, z'
'-x, -y, -z'

loop_
_atom_site_label
_atom_site_type_symbol
_atom_site_fract_x
_atom_site_fract_y
_atom_site_fract_z
_atom_site_U_iso_or_equiv
_atom_site_adp_type
_atom_site_occupancy
_atom_site_symmetry_multiplicity
_atom_site_calc_flag
_atom_site_refinement_flags
B1 B 0.5042(5) 0.1961(4) 0.0574(4) 0.0367(15) Uani 1 1 d .
B2 B 0.6366(4) 0.8582(4) 0.5800(3) 0.0270(12) Uani 1 1 d .
B3 B 0.8984(4) 0.3697(4) 0.5716(3) 0.0280(13) Uani 1 1 d .
B4 B 0.0073(4) 0.3000(4) 0.9473(3) 0.0316(13) Uani 1 1 d .
C1 C 0.8600(4) 0.7203(3) 0.2301(3) 0.0353(13) Uani 1 1 d .
H1 H 0.8570 0.6721 0.2155 0.042 Uiso 1 1 calc R
C2 C 0.8519(3) 0.7082(3) 0.3023(3) 0.0281(11) Uani 1 1 d .
H2 H 0.8439 0.6517 0.3381 0.034 Uiso 1 1 calc R
C3 C 0.8555(3) 0.7789(3) 0.3236(3) 0.0177(9) Uani 1 1 d .
C4 C 0.8500(3) 0.7725(3) 0.4006(3) 0.0195(10) Uani 1 1 d .
C5 C 0.8252(3) 0.6870(3) 0.4595(3) 0.0315(12) Uani 1 1 d .
H5A H 0.8848 0.6543 0.4791 0.047 Uiso 1 1 calc R
H5B H 0.7864 0.6539 0.4389 0.047 Uiso 1 1 calc R
H5C H 0.7882 0.6972 0.4990 0.047 Uiso 1 1 calc R
C6 C 0.8957(4) 0.7866(3) 0.5420(3) 0.0316(12) Uani 1 1 d .
H6A H 0.8372 0.7602 0.5694 0.047 Uiso 1 1 calc R
H6B H 0.9330 0.8103 0.5713 0.047 Uiso 1 1 calc R
H6C H 0.9350 0.7426 0.5310 0.047 Uiso 1 1 calc R
C7 C 0.8723(3) 0.9426(3) 0.4662(2) 0.0187(9) Uani 1 1 d .
C8 C 0.8729(3) 0.9693(3) 0.5266(3) 0.0244(10) Uani 1 1 d .
H8 H 0.8723 0.9279 0.5753 0.029 Uiso 1 1 calc R
C9 C 0.8743(3) 1.0555(3) 0.5135(3) 0.0277(11) Uani 1 1 d .
H9 H 0.8747 1.0740 0.5537 0.033 Uiso 1 1 calc R
C10 C 0.8751(3) 1.1183(3) 0.4412(3) 0.0230(10) Uani 1 1 d .
C11 C 0.8740(3) 1.0852(3) 0.3856(2) 0.0153(9) Uani 1 1 d .
C12 C 0.8771(3) 1.2105(3) 0.4206(3) 0.0291(12) Uani 1 1 d .
H12 H 0.8770 1.2344 0.4575 0.035 Uiso 1 1 calc R
C13 C 0.8757(3) 1.1421(3) 0.3111(3) 0.0171(9) Uani 1 1 d .
C14 C 0.8791(3) 1.2641(3) 0.3489(3) 0.0279(11) Uani 1 1 d .
H14 H 0.8806 1.3248 0.3369 0.033 Uiso 1 1 calc R
C15 C 0.8789(3) 1.2316(3) 0.2914(3) 0.0220(10) Uani 1 1 d .
C16 C 0.8807(3) 1.2809(3) 0.2160(3) 0.0257(11) Uani 1 1 d .
H16 H 0.8830 1.3422 0.1996 0.031 Uiso 1 1 calc R
C17 C 0.8791(3) 1.2424(3) 0.1661(3) 0.0257(11) Uani 1 1 d .
H17 H 0.8808 1.2763 0.1152 0.031 Uiso 1 1 calc R
C18 C 0.8750(3) 1.1503(3) 0.1913(2) 0.0176(9) Uani 1 1 d .
C19 C 0.8235(4) 1.1450(3) 0.0751(3) 0.0303(12) Uani 1 1 d .
H19A H 0.7857 1.1956 0.0755 0.045 Uiso 1 1 calc R
H19B H 0.7801 1.1025 0.0699 0.045 Uiso 1 1 calc R
H19C H 0.8700 1.1628 0.0339 0.045 Uiso 1 1 calc R
C20 C 0.8882(3) 0.9630(3) 0.1504(2) 0.0185(9) Uani 1 1 d .
C21 C 0.9210(4) 0.9819(4) 0.0729(3) 0.0322(12) Uani 1 1 d .
H21A H 0.8649 0.9855 0.0429 0.048 Uiso 1 1 calc R
H21B H 0.9652 0.9355 0.0711 0.048 Uiso 1 1 calc R
H21C H 0.9544 1.0371 0.0542 0.048 Uiso 1 1 calc R
C22 C 0.8761(3) 0.8712(3) 0.2021(3) 0.0203(10) Uani 1 1 d .
C23 C 0.8726(3) 0.8026(3) 0.1777(3) 0.0281(11) Uani 1 1 d .
H23 H 0.8786 0.8119 0.1271 0.034 Uiso 1 1 calc R
C24 C 0.6556(3) 0.9674(3) 0.3659(3) 0.0174(9) Uani 1 1 d .
H24 H 0.6880 0.9543 0.4106 0.021 Uiso 1 1 calc R
C25 C 0.5560(3) 0.9802(3) 0.3661(3) 0.0230(10) Uani 1 1 d .
H25 H 0.5219 0.9756 0.4100 0.028 Uiso 1 1 calc R
C26 C 0.6599(3) 0.9896(3) 0.2444(3) 0.0180(9) Uani 1 1 d .
H26 H 0.6957 0.9924 0.2016 0.022 Uiso 1 1 calc R
C27 C 0.5612(3) 1.0035(3) 0.2393(3) 0.0208(10) Uani 1 1 d .
H27 H 0.5306 1.0154 0.1940 0.025 Uiso 1 1 calc R
C28 C 0.5067(3) 0.9999(3) 0.3011(3) 0.0234(11) Uani 1 1 d .
C29 C 0.3992(3) 1.0163(3) 0.2961(4) 0.0355(18) Uani 0.995(16) 1 d PU
H29A H 0.3777 1.0406 0.3331 0.043 Uiso 0.995(16) 1 calc PR
H29B H 0.3845 1.0601 0.2473 0.043 Uiso 0.995(16) 1 calc PR
C30 C 0.3441(4) 0.9377(3) 0.3077(4) 0.0448(16) Uani 1 1 d .
H30A H 0.3617 0.8937 0.3558 0.054 Uiso 1 1 calc R
H30B H 0.3656 0.9148 0.2699 0.054 Uiso 1 1 calc R
C31 C 0.2352(3) 0.9471(3) 0.3059(3) 0.0204(10) Uani 1 1 d .
C32 C 0.1794(3) 0.8750(3) 0.3236(3) 0.0190(9) Uani 1 1 d .
H32 H 0.2094 0.8193 0.3369 0.023 Uiso 1 1 calc R
C33 C 0.0804(3) 0.8833(3) 0.3219(2) 0.0162(9) Uani 1 1 d .
H33 H 0.0443 0.8322 0.3344 0.019 Uiso 1 1 calc R
C34 C 0.1859(3) 1.0266(3) 0.2885(3) 0.0214(10) Uani 1 1 d .
H34 H 0.2207 1.0782 0.2777 0.026 Uiso 1 1 calc R
C35 C 0.0861(3) 1.0297(3) 0.2872(2) 0.0173(9) Uani 1 1 d .
H35 H 0.0541 1.0846 0.2739 0.021 Uiso 1 1 calc R
C37 C 0.3817(3) 0.6952(3) 0.8248(3) 0.0244(10) Uani 1 1 d .
H37 H 0.3882 0.6853 0.8752 0.029 Uiso 1 1 calc R
C38 C 0.3842(3) 0.6263(3) 0.8005(3) 0.0184(9) Uani 1 1 d .
C39 C 0.3957(3) 0.5345(3) 0.8510(2) 0.0167(9) Uani 1 1 d .
C40 C 0.4251(3) 0.5140(3) 0.9283(3) 0.0277(11) Uani 1 1 d .
H40A H 0.3680 0.5158 0.9584 0.041 Uiso 1 1 calc R
H40B H 0.4713 0.5567 0.9295 0.041 Uiso 1 1 calc R
H40C H 0.4554 0.4561 0.9475 0.041 Uiso 1 1 calc R
C41 C 0.3285(3) 0.3544(3) 0.9255(2) 0.0232(10) Uani 1 1 d .
H41A H 0.2872 0.3095 0.9220 0.035 Uiso 1 1 calc R
H41B H 0.2882 0.4000 0.9329 0.035 Uiso 1 1 calc R
H41C H 0.3717 0.3288 0.9668 0.035 Uiso 1 1 calc R
C42 C 0.3916(3) 0.3477(3) 0.8088(2) 0.0141(8) Uani 1 1 d .
C43 C 0.3961(3) 0.2563(3) 0.8338(3) 0.0207(10) Uani 1 1 d .
H43 H 0.3941 0.2224 0.8848 0.025 Uiso 1 1 calc R
C44 C 0.4032(3) 0.2173(3) 0.7839(3) 0.0218(10) Uani 1 1 d .
H44 H 0.4061 0.1560 0.8002 0.026 Uiso 1 1 calc R
C45 C 0.4064(3) 0.2683(3) 0.7073(2) 0.0175(9) Uani 1 1 d .
C46 C 0.4012(3) 0.3577(3) 0.6888(2) 0.0132(8) Uani 1 1 d .
C47 C 0.4116(3) 0.2361(3) 0.6493(3) 0.0251(11) Uani 1 1 d .
H47 H 0.4174 0.1755 0.6609 0.030 Uiso 1 1 calc R
C48 C 0.4085(3) 0.2905(3) 0.5780(3) 0.0229(10) Uani 1 1 d .
H48 H 0.4114 0.2673 0.5406 0.027 Uiso 1 1 calc R
C49 C 0.4009(3) 0.3822(3) 0.5586(2) 0.0177(9) Uani 1 1 d .
C50 C 0.3993(3) 0.4151(3) 0.6145(2) 0.0137(8) Uani 1 1 d .
C51 C 0.3904(3) 0.4453(3) 0.4866(3) 0.0227(10) Uani 1 1 d .
H51 H 0.3907 0.4275 0.4460 0.027 Uiso 1 1 calc R
C52 C 0.3800(3) 0.5306(3) 0.4753(2) 0.0195(9) Uani 1 1 d .
H52 H 0.3722 0.5722 0.4272 0.023 Uiso 1 1 calc R
C53 C 0.3809(3) 0.5575(3) 0.5354(2) 0.0157(9) Uani 1 1 d .
C54 C 0.3867(4) 0.8167(3) 0.5421(3) 0.0281(11) Uani 1 1 d .
H54A H 0.4232 0.8100 0.5009 0.042 Uiso 1 1 calc R
H54B H 0.4226 0.8529 0.5614 0.042 Uiso 1 1 calc R
H54C H 0.3237 0.8441 0.5254 0.042 Uiso 1 1 calc R
C55 C 0.3724(3) 0.7287(3) 0.6017(3) 0.0168(9) Uani 1 1 d .
C56 C 0.3695(3) 0.7207(3) 0.6795(3) 0.0174(9) Uani 1 1 d .
C57 C 0.3642(3) 0.7921(3) 0.7005(3) 0.0232(10) Uani 1 1 d .
H57 H 0.3570 0.8491 0.6650 0.028 Uiso 1 1 calc R
C58 C 0.3694(3) 0.7783(3) 0.7737(3) 0.0281(12) Uani 1 1 d .
H58 H 0.3646 0.8260 0.7892 0.034 Uiso 1 1 calc R
C59 C 0.1733(3) 0.5086(3) 0.7637(2) 0.0168(9) Uani 1 1 d .
H59 H 0.2073 0.5066 0.8054 0.020 Uiso 1 1 calc R
C60 C 0.3284(3) 0.7072(3) 0.4623(3) 0.0273(11) Uani 1 1 d .
H60A H 0.2821 0.7446 0.4762 0.041 Uiso 1 1 calc R
H60B H 0.2949 0.6767 0.4364 0.041 Uiso 1 1 calc R
H60C H 0.3791 0.7426 0.4302 0.041 Uiso 1 1 calc R
C61 C 0.0744(3) 0.4957(3) 0.7714(2) 0.0203(10) Uani 1 1 d .
H61 H 0.0426 0.4845 0.8174 0.024 Uiso 1 1 calc R
C62 C 0.1720(3) 0.5291(3) 0.6425(2) 0.0178(9) Uani 1 1 d .
H62 H 0.2055 0.5417 0.5969 0.021 Uiso 1 1 calc R
C63 C 0.0735(3) 0.5172(3) 0.6451(3) 0.0200(9) Uani 1 1 d .
H63 H 0.0409 0.5212 0.6022 0.024 Uiso 1 1 calc R
C64 C -0.0852(3) 0.4821(3) 0.7177(3) 0.0262(11) Uani 1 1 d .
H64A H -0.0975 0.4341 0.7013 0.031 Uiso 1 1 calc R
H64B H -0.1062 0.4640 0.7697 0.031 Uiso 1 1 calc R
C65 C 0.0221(3) 0.4991(3) 0.7112(3) 0.0196(10) Uani 1 1 d .
C66 C -0.1430(3) 0.5594(3) 0.6736(3) 0.0399(15) Uani 1 1 d .
H66A H -0.1254 0.5738 0.6213 0.048 Uiso 1 1 calc R
H66B H -0.1247 0.6087 0.6866 0.048 Uiso 1 1 calc R
C67 C -0.2516(3) 0.5504(3) 0.6828(3) 0.0221(10) Uani 1 1 d .
C68 C -0.2968(3) 0.4718(3) 0.7011(3) 0.0243(10) Uani 1 1 d .
H68 H -0.2593 0.4203 0.7093 0.029 Uiso 1 1 calc R
C69 C -0.3963(3) 0.4686(3) 0.7076(2) 0.0200(10) Uani 1 1 d .
H69 H -0.4252 0.4138 0.7211 0.024 Uiso 1 1 calc R
C70 C -0.3112(3) 0.6227(3) 0.6719(3) 0.0219(10) Uani 1 1 d .
H70 H -0.2838 0.6779 0.6600 0.026 Uiso 1 1 calc R
C71 C -0.4099(3) 0.6145(3) 0.6782(2) 0.0168(9) Uani 1 1 d .
H71 H -0.4486 0.6653 0.6698 0.020 Uiso 1 1 calc R
C72 C 0.1658(4) 0.0713(5) 0.0989(3) 0.0451(15) Uani 1 1 d .
C73 C 0.1864(6) 0.1620(5) 0.0795(4) 0.072(2) Uani 1 1 d .
H73A H 0.2554 0.1682 0.0851 0.108 Uiso 1 1 calc R
H73B H 0.1487 0.1847 0.1117 0.108 Uiso 1 1 calc R
H73C H 0.1689 0.1943 0.0285 0.108 Uiso 1 1 calc R
C74 C 0.6445(4) -0.0057(4) 1.0131(3) 0.0359(13) Uani 1 1 d .
C75 C 0.6082(5) 0.0392(4) 0.9388(3) 0.0511(16) Uani 1 1 d .
H75A H 0.5733 -0.0016 0.9239 0.077 Uiso 1 1 calc R
H75B H 0.6627 0.0621 0.9047 0.077 Uiso 1 1 calc R
H75C H 0.5645 0.0869 0.9382 0.077 Uiso 1 1 calc R
C76 C 0.6868(6) 0.3387(5) 0.9201(5) 0.075(2) Uani 1 1 d .
H76A H 0.7562 0.3249 0.9213 0.112 Uiso 1 1 calc R
H76B H 0.6563 0.3189 0.8852 0.112 Uiso 1 1 calc R
H76C H 0.6578 0.3098 0.9689 0.112 Uiso 1 1 calc R
C77 C 0.6721(5) 0.4312(5) 0.8978(3) 0.0467(15) Uani 1 1 d .
C78 C 0.7674(7) 0.7309(4) 0.7853(4) 0.059(2) Uani 1 1 d .
C79 C 0.6638(6) 0.7269(4) 0.8000(4) 0.0591(19) Uani 1 1 d .
H79A H 0.6298 0.7551 0.7540 0.089 Uiso 1 1 calc R
H79B H 0.6468 0.7566 0.8334 0.089 Uiso 1 1 calc R
H79C H 0.6451 0.6663 0.8224 0.089 Uiso 1 1 calc R
C80 C 0.1452(4) 0.5045(4) -0.0103(3) 0.0338(12) Uani 1 1 d .
C81 C 0.1042(5) 0.4609(4) 0.0628(3) 0.0507(16) Uani 1 1 d .
H81A H 0.0621 0.5016 0.0760 0.076 Uiso 1 1 calc R
H81B H 0.1563 0.4400 0.0980 0.076 Uiso 1 1 calc R
H81C H 0.0665 0.4119 0.0637 0.076 Uiso 1 1 calc R
C82 C 0.8562(5) 0.2229(4) 0.8070(4) 0.0513(17) Uani 1 1 d .
H82A H 0.8744 0.1615 0.8297 0.077 Uiso 1 1 calc R
H82B H 0.8690 0.2519 0.8408 0.077 Uiso 1 1 calc R
H82C H 0.8940 0.2496 0.7616 0.077 Uiso 1 1 calc R
C83 C 0.7529(6) 0.2316(4) 0.7906(3) 0.0476(16) Uani 1 1 d .
Co1 Co 0.86973(4) 0.96571(3) 0.30475(3) 0.01142(13) Uani 1 1 d .
Co2 Co 0.38250(4) 0.53312(3) 0.69721(3) 0.01097(13) Uani 1 1 d .
F1 F 0.5935(2) 0.1644(2) 0.08532(19) 0.0497(9) Uani 1 1 d .
F2 F 0.4908(4) 0.1851(3) -0.0067(2) 0.0757(14) Uani 1 1 d .
F3 F 0.4954(3) 0.2827(2) 0.0474(2) 0.0562(10) Uani 1 1 d .
F4 F 0.4334(3) 0.1500(3) 0.1081(2) 0.0645(11) Uani 1 1 d .
F5 F 0.6256(2) 0.9455(2) 0.53792(17) 0.0427(8) Uani 1 1 d .
F6 F 0.6426(2) 0.8106(2) 0.53544(17) 0.0421(8) Uani 1 1 d .
F7 F 0.7229(2) 0.8448(2) 0.61946(17) 0.0353(7) Uani 1 1 d .
F8 F 0.5624(2) 0.8302(2) 0.63102(17) 0.0380(7) Uani 1 1 d .
F9 F 0.8537(4) 0.4432(3) 0.5296(2) 0.0944(18) Uani 1 1 d .
F10 F 0.9098(3) 0.3154(2) 0.5331(2) 0.0564(10) Uani 1 1 d .
F11 F 0.9836(3) 0.3839(4) 0.5923(4) 0.132(3) Uani 1 1 d .
F12 F 0.8389(4) 0.3338(3) 0.6323(2) 0.0845(16) Uani 1 1 d .
F13 F -0.0610(3) 0.3456(2) 0.8967(2) 0.0624(11) Uani 1 1 d .
F14 F 0.0985(2) 0.3286(2) 0.91854(19) 0.0480(9) Uani 1 1 d .
F15 F -0.0082(3) 0.3136(3) 1.0109(2) 0.0674(12) Uani 1 1 d .
F16 F 0.0030(3) 0.2125(2) 0.9606(2) 0.0493(9) Uani 1 1 d .
N1 N 0.8664(2) 0.8598(2) 0.2723(2) 0.0148(7) Uani 1 1 d .
N2 N 0.8732(2) 1.0170(2) 0.18240(19) 0.0148(7) Uani 1 1 d .
N3 N 0.8653(2) 0.8452(2) 0.4076(2) 0.0165(8) Uani 1 1 d .
N4 N 0.8738(2) 1.1026(2) 0.26233(19) 0.0132(7) Uani 1 1 d .
N5 N 0.8718(2) 0.9997(2) 0.3981(2) 0.0158(8) Uani 1 1 d .
N6 N 0.8759(3) 1.1057(2) 0.1446(2) 0.0193(8) Uani 1 1 d .
N7 N 0.8684(2) 0.8569(2) 0.4728(2) 0.0184(8) Uani 1 1 d .
N8 N 0.7083(2) 0.9723(2) 0.3065(2) 0.0149(7) Uani 1 1 d .
N9 N 0.0317(2) 0.9592(2) 0.30371(19) 0.0142(7) Uani 1 1 d .
N10 N 0.3768(2) 0.6395(2) 0.7297(2) 0.0147(7) Uani 1 1 d .
N11 N 0.3841(2) 0.4812(2) 0.81844(19) 0.0139(7) Uani 1 1 d .
N12 N 0.3949(2) 0.3961(2) 0.73840(19) 0.0124(7) Uani 1 1 d .
N13 N 0.3916(2) 0.4999(2) 0.60328(19) 0.0139(7) Uani 1 1 d .
N14 N 0.3704(2) 0.6543(2) 0.5944(2) 0.0159(8) Uani 1 1 d .
N15 N 0.3722(2) 0.6438(2) 0.5286(2) 0.0181(8) Uani 1 1 d .
N16 N 0.3869(2) 0.3920(2) 0.85651(19) 0.0170(8) Uani 1 1 d .
N17 N 0.2232(2) 0.5238(2) 0.70109(19) 0.0136(7) Uani 1 1 d .
N18 N -0.4551(2) 0.5388(2) 0.69575(19) 0.0141(7) Uani 1 1 d .
N19 N 0.1506(4) 0.0007(4) 0.1134(3) 0.0594(16) Uani 1 1 d .
N20 N 0.6715(4) -0.0401(3) 1.0706(3) 0.0493(13) Uani 1 1 d .
N21 N 0.6611(5) 0.5033(4) 0.8807(4) 0.0688(18) Uani 1 1 d .
N22 N 0.8490(6) 0.7348(5) 0.7728(4) 0.087(2) Uani 1 1 d .
N23 N 0.6739(5) 0.2378(4) 0.7772(4) 0.0707(18) Uani 1 1 d .
N24 N 0.1769(4) 0.5382(3) -0.0679(3) 0.0457(13) Uani 1 1 d .

loop_
_atom_site_aniso_label
_atom_site_aniso_U_11
_atom_site_aniso_U_22
_atom_site_aniso_U_33
_atom_site_aniso_U_23
_atom_site_aniso_U_13
_atom_site_aniso_U_12
B1 0.042(4) 0.043(4) 0.030(4) -0.018(3) -0.013(3) 0.007(3)
B2 0.029(3) 0.029(3) 0.023(3) -0.011(2) 0.005(2) -0.002(2)
B3 0.027(3) 0.029(3) 0.029(3) -0.011(3) -0.010(2) -0.003(2)
B4 0.028(3) 0.039(3) 0.032(3) -0.018(3) 0.006(2) -0.003(2)
C1 0.028(3) 0.030(3) 0.062(4) -0.033(3) -0.007(3) 0.004(2)
C2 0.019(2) 0.020(2) 0.050(3) -0.018(2) -0.003(2) -0.0019(18)
C3 0.0057(19) 0.018(2) 0.031(3) -0.0104(19) -0.0033(17) 0.0031(15)
C4 0.0061(19) 0.019(2) 0.030(3) -0.006(2) -0.0028(17) 0.0018(16)
C5 0.018(2) 0.026(3) 0.041(3) -0.001(2) -0.005(2) -0.0039(19)
C6 0.026(3) 0.036(3) 0.025(3) -0.002(2) -0.005(2) 0.003(2)
C7 0.0069(19) 0.030(3) 0.022(2) -0.013(2) -0.0001(17) 0.0016(17)
C8 0.013(2) 0.043(3) 0.018(2) -0.013(2) 0.0019(17) -0.0027(19)
C9 0.017(2) 0.047(3) 0.030(3) -0.027(3) 0.002(2) -0.005(2)
C10 0.014(2) 0.032(3) 0.033(3) -0.024(2) 0.0034(19) -0.0006(18)
C11 0.0061(18) 0.019(2) 0.023(2) -0.0103(19) 0.0011(16) -0.0007(15)
C12 0.018(2) 0.037(3) 0.049(3) -0.036(3) -0.001(2) 0.001(2)
C13 0.0055(19) 0.021(2) 0.028(3) -0.012(2) -0.0014(17) 0.0022(16)
C14 0.017(2) 0.022(2) 0.053(4) -0.025(2) -0.003(2) 0.0046(18)
C15 0.011(2) 0.020(2) 0.037(3) -0.014(2) 0.0004(19) 0.0027(17)
C16 0.017(2) 0.017(2) 0.046(3) -0.015(2) 0.000(2) 0.0022(17)
C17 0.018(2) 0.018(2) 0.033(3) 0.000(2) -0.002(2) 0.0007(18)
C18 0.010(2) 0.018(2) 0.024(2) -0.0070(19) 0.0003(17) 0.0027(16)
C19 0.031(3) 0.034(3) 0.020(3) -0.001(2) -0.005(2) -0.006(2)
C20 0.0072(19) 0.035(3) 0.020(2) -0.018(2) 0.0035(16) -0.0021(17)
C21 0.022(3) 0.053(3) 0.025(3) -0.018(3) 0.006(2) -0.002(2)
C22 0.0060(19) 0.027(2) 0.033(3) -0.017(2) -0.0015(17) 0.0027(17)
C23 0.020(2) 0.041(3) 0.036(3) -0.029(3) -0.001(2) 0.005(2)
C24 0.015(2) 0.016(2) 0.024(2) -0.0111(19) 0.0018(17) -0.0016(16)
C25 0.012(2) 0.025(2) 0.042(3) -0.025(2) 0.0088(19) -0.0026(17)
C26 0.014(2) 0.015(2) 0.023(2) -0.0052(18) -0.0003(17) -0.0006(16)
C27 0.010(2) 0.017(2) 0.034(3) -0.007(2) -0.0089(18) 0.0005(16)
C28 0.010(2) 0.013(2) 0.053(3) -0.020(2) -0.002(2) 0.0009(16)
C29 0.006(2) 0.034(3) 0.078(5) -0.034(3) -0.005(2) 0.0039(19)
C30 0.014(2) 0.026(3) 0.096(5) -0.024(3) -0.004(3) -0.001(2)
C31 0.009(2) 0.018(2) 0.035(3) -0.010(2) -0.0021(18) 0.0016(16)
C32 0.013(2) 0.017(2) 0.028(3) -0.0093(19) -0.0030(18) 0.0024(16)
C33 0.014(2) 0.015(2) 0.021(2) -0.0091(18) 0.0022(17) -0.0030(16)
C34 0.014(2) 0.019(2) 0.032(3) -0.010(2) 0.0006(18) -0.0011(17)
C35 0.011(2) 0.016(2) 0.027(3) -0.0094(19) -0.0005(17) 0.0032(16)
C37 0.015(2) 0.033(3) 0.033(3) -0.023(2) 0.0014(19) -0.0019(19)
C38 0.0028(18) 0.028(2) 0.030(3) -0.017(2) -0.0002(17) -0.0005(16)
C39 0.0045(18) 0.030(2) 0.019(2) -0.014(2) 0.0020(16) 0.0016(16)
C40 0.025(3) 0.042(3) 0.023(3) -0.019(2) -0.006(2) 0.003(2)
C41 0.023(2) 0.027(3) 0.016(2) -0.005(2) 0.0048(18) -0.0027(19)
C42 0.0098(19) 0.016(2) 0.015(2) -0.0047(17) -0.0039(16) 0.0032(15)
C43 0.016(2) 0.018(2) 0.023(2) -0.0023(19) -0.0027(18) 0.0037(17)
C44 0.021(2) 0.011(2) 0.032(3) -0.0066(19) -0.0042(19) 0.0042(17)
C45 0.012(2) 0.015(2) 0.026(3) -0.0092(19) -0.0002(17) -0.0003(16)
C46 0.0090(19) 0.016(2) 0.018(2) -0.0098(18) 0.0000(16) 0.0021(15)
C47 0.023(2) 0.019(2) 0.041(3) -0.020(2) -0.002(2) 0.0026(18)
C48 0.018(2) 0.030(3) 0.033(3) -0.025(2) 0.0004(19) 0.0002(18)
C49 0.011(2) 0.027(2) 0.022(2) -0.016(2) 0.0030(17) -0.0040(17)
C50 0.0078(19) 0.015(2) 0.020(2) -0.0083(18) 0.0000(16) -0.0010(15)
C51 0.014(2) 0.039(3) 0.024(3) -0.020(2) 0.0004(18) -0.0017(19)
C52 0.012(2) 0.034(3) 0.015(2) -0.011(2) -0.0029(17) -0.0015(18)
C53 0.0070(19) 0.021(2) 0.019(2) -0.0069(18) -0.0010(16) -0.0023(16)
C54 0.026(3) 0.019(2) 0.034(3) -0.002(2) -0.007(2) -0.0027(19)
C55 0.0052(18) 0.014(2) 0.030(3) -0.0078(19) -0.0022(17) 0.0027(15)
C56 0.0050(18) 0.020(2) 0.031(3) -0.014(2) 0.0012(17) -0.0004(15)
C57 0.016(2) 0.017(2) 0.040(3) -0.015(2) 0.005(2) -0.0006(17)
C58 0.018(2) 0.027(3) 0.051(3) -0.029(3) 0.005(2) -0.0021(19)
C59 0.014(2) 0.016(2) 0.020(2) -0.0068(18) 0.0010(17) 0.0020(16)
C60 0.021(2) 0.028(3) 0.024(3) 0.000(2) -0.0069(19) 0.0037(19)
C61 0.019(2) 0.019(2) 0.019(2) -0.0034(19) 0.0048(18) 0.0026(17)
C62 0.017(2) 0.016(2) 0.021(2) -0.0084(19) 0.0043(17) -0.0001(16)
C63 0.017(2) 0.018(2) 0.024(3) -0.0067(19) -0.0055(18) 0.0022(17)
C64 0.011(2) 0.031(3) 0.032(3) -0.006(2) -0.0007(19) -0.0024(18)
C65 0.008(2) 0.017(2) 0.028(3) -0.0017(19) 0.0003(17) 0.0018(16)
C66 0.007(2) 0.030(3) 0.066(4) 0.001(3) -0.001(2) 0.0014(19)
C67 0.010(2) 0.021(2) 0.029(3) -0.002(2) -0.0025(18) 0.0009(17)
C68 0.014(2) 0.022(2) 0.033(3) -0.006(2) -0.0022(19) 0.0028(18)
C69 0.009(2) 0.024(2) 0.024(2) -0.005(2) -0.0020(17) 0.0000(17)
C70 0.016(2) 0.019(2) 0.030(3) -0.007(2) -0.0024(18) -0.0041(17)
C71 0.011(2) 0.019(2) 0.023(2) -0.0118(19) 0.0004(17) 0.0006(16)
C72 0.031(3) 0.064(4) 0.043(4) -0.023(3) -0.010(3) 0.000(3)
C73 0.067(5) 0.054(5) 0.079(6) -0.004(4) -0.029(4) -0.005(4)
C74 0.023(3) 0.038(3) 0.046(4) -0.014(3) 0.004(2) -0.007(2)
C75 0.050(4) 0.054(4) 0.040(4) -0.007(3) -0.003(3) 0.003(3)
C76 0.078(6) 0.051(5) 0.081(6) -0.010(4) 0.024(4) 0.007(4)
C77 0.043(4) 0.061(4) 0.035(3) -0.018(3) 0.005(3) 0.004(3)
C78 0.091(6) 0.036(4) 0.050(4) -0.017(3) -0.028(4) 0.010(4)
C79 0.094(6) 0.043(4) 0.043(4) -0.020(3) -0.006(4) 0.002(4)
C80 0.030(3) 0.036(3) 0.040(3) -0.020(3) -0.006(2) 0.013(2)
C81 0.049(4) 0.057(4) 0.041(4) -0.012(3) 0.002(3) -0.004(3)
C82 0.073(5) 0.043(4) 0.044(4) -0.023(3) -0.013(3) 0.000(3)
C83 0.068(5) 0.032(3) 0.043(4) -0.014(3) 0.015(3) -0.014(3)
Co1 0.0074(3) 0.0128(3) 0.0148(3) -0.0061(2) -0.0008(2) 0.0013(2)
Co2 0.0078(3) 0.0119(3) 0.0143(3) -0.0061(2) -0.0006(2) 0.0004(2)
F1 0.0314(18) 0.063(2) 0.047(2) -0.0125(18) -0.0097(15) 0.0149(16)
F2 0.124(4) 0.068(3) 0.051(2) -0.039(2) -0.045(2) 0.037(3)
F3 0.072(3) 0.043(2) 0.063(3) -0.0291(19) -0.036(2) 0.0131(18)
F4 0.035(2) 0.072(3) 0.083(3) -0.025(2) -0.0046(19) 0.0041(18)
F5 0.056(2) 0.0328(18) 0.0347(19) -0.0086(15) 0.0015(15) 0.0084(15)
F6 0.057(2) 0.0419(19) 0.0357(19) -0.0244(16) -0.0026(15) 0.0030(15)
F7 0.0226(15) 0.0438(18) 0.0384(18) -0.0139(15) -0.0011(13) -0.0026(13)
F8 0.0258(16) 0.052(2) 0.0372(18) -0.0182(16) 0.0076(13) -0.0095(14)
F9 0.123(4) 0.073(3) 0.056(3) 0.006(2) 0.014(3) 0.055(3)
F10 0.068(3) 0.066(2) 0.052(2) -0.040(2) 0.0093(19) -0.0227(19)
F11 0.035(2) 0.222(7) 0.233(7) -0.194(6) -0.045(3) 0.034(3)
F12 0.156(5) 0.064(3) 0.044(2) -0.031(2) 0.036(3) -0.056(3)
F13 0.045(2) 0.060(2) 0.072(3) -0.012(2) -0.0157(19) -0.0031(18)
F14 0.0341(18) 0.050(2) 0.052(2) -0.0105(17) 0.0064(15) -0.0129(15)
F15 0.098(3) 0.065(3) 0.053(2) -0.038(2) 0.028(2) -0.020(2)
F16 0.055(2) 0.0321(18) 0.062(2) -0.0207(17) 0.0253(18) -0.0100(15)
N1 0.0048(16) 0.0203(19) 0.023(2) -0.0131(16) -0.0006(14) 0.0041(13)
N2 0.0085(16) 0.0185(18) 0.0150(19) -0.0038(15) 0.0005(13) 0.0008(13)
N3 0.0065(16) 0.023(2) 0.021(2) -0.0100(16) 0.0018(14) 0.0011(14)
N4 0.0048(15) 0.0175(18) 0.0182(19) -0.0078(15) 0.0015(13) 0.0022(13)
N5 0.0106(17) 0.0207(19) 0.018(2) -0.0099(16) 0.0006(14) 0.0020(14)
N6 0.0177(19) 0.0190(19) 0.020(2) -0.0054(16) 0.0002(15) -0.0019(14)
N7 0.0131(18) 0.024(2) 0.015(2) -0.0040(16) -0.0017(14) -0.0005(14)
N8 0.0109(17) 0.0116(17) 0.020(2) -0.0037(15) -0.0029(14) 0.0003(13)
N9 0.0142(17) 0.0156(18) 0.0133(18) -0.0060(15) -0.0019(14) 0.0009(13)
N10 0.0051(16) 0.0161(18) 0.025(2) -0.0097(16) 0.0002(14) -0.0003(13)
N11 0.0088(16) 0.0183(18) 0.0158(19) -0.0080(15) -0.0004(13) 0.0025(13)
N12 0.0063(16) 0.0169(18) 0.0145(18) -0.0065(15) -0.0017(13) 0.0014(13)
N13 0.0073(16) 0.0172(18) 0.0183(19) -0.0079(15) 0.0011(13) 0.0000(13)
N14 0.0117(17) 0.0195(19) 0.019(2) -0.0102(16) -0.0014(14) 0.0004(14)
N15 0.0145(18) 0.0202(19) 0.017(2) -0.0031(16) -0.0075(14) 0.0022(14)
N16 0.0136(18) 0.0191(19) 0.0159(19) -0.0042(15) 0.0010(14) 0.0013(14)
N17 0.0127(17) 0.0113(17) 0.0188(19) -0.0081(15) -0.0001(14) 0.0032(13)
N18 0.0112(17) 0.0183(18) 0.0145(19) -0.0080(15) -0.0009(13) -0.0001(13)
N19 0.064(4) 0.062(4) 0.059(4) -0.029(3) -0.012(3) -0.002(3)
N20 0.046(3) 0.049(3) 0.044(3) -0.006(3) -0.007(2) -0.015(2)
N21 0.083(5) 0.054(4) 0.066(4) -0.019(3) 0.009(3) 0.000(3)
N22 0.081(6) 0.074(5) 0.095(6) -0.019(4) -0.035(5) 0.008(4)
N23 0.064(4) 0.059(4) 0.092(5) -0.031(4) 0.021(4) -0.012(3)
N24 0.044(3) 0.047(3) 0.039(3) -0.010(3) 0.004(2) 0.015(2)

loop_
_atom_type_symbol
_atom_type_description
_atom_type_scat_dispersion_real
_atom_type_scat_dispersion_imag
_atom_type_scat_source
C C 0.0033 0.0016 'International Tables Vol C Tables 4.2.6.8 and 6.1.1.4'
H H 0.0000 0.0000 'International Tables Vol C Tables 4.2.6.8 and 6.1.1.4'
B B 0.0013 0.0007 'International Tables Vol C Tables 4.2.6.8 and 6.1.1.4'
N N 0.0061 0.0033 'International Tables Vol C Tables 4.2.6.8 and 6.1.1.4'
F F 0.0171 0.0103 'International Tables Vol C Tables 4.2.6.8 and 6.1.1.4'
Co Co 0.3494 0.9721 'International Tables Vol C Tables 4.2.6.8 and 6.1.1.4'

loop_
_geom_angle_atom_site_label_1
_geom_angle_atom_site_label_2
_geom_angle_atom_site_label_3
_geom_angle
_geom_angle_site_symmetry_1
_geom_angle_site_symmetry_3
F2 B1 F1 111.2(5) . .
F2 B1 F3 110.5(5) . .
F1 B1 F3 109.4(5) . .
F2 B1 F4 108.3(5) . .
F1 B1 F4 108.3(5) . .
F3 B1 F4 109.1(5) . .
F8 B2 F6 111.0(4) . .
F8 B2 F5 111.3(4) . .
F6 B2 F5 110.0(4) . .
F8 B2 F7 106.8(4) . .
F6 B2 F7 108.7(4) . .
F5 B2 F7 108.9(4) . .
F11 B3 F9 112.0(6) . .
F11 B3 F12 109.4(6) . .
F9 B3 F12 105.8(5) . .
F11 B3 F10 109.4(5) . .
F9 B3 F10 109.3(5) . .
F12 B3 F10 110.8(5) . .
F15 B4 F13 110.0(5) . .
F15 B4 F16 109.9(5) . .
F13 B4 F16 110.2(5) . .
F15 B4 F14 109.5(5) . .
F13 B4 F14 108.6(5) . .
F16 B4 F14 108.7(5) . .
C2 C1 C23 120.3(5) . .
C2 C1 H1 119.8 . .
C23 C1 H1 119.8 . .
C1 C2 C3 119.8(5) . .
C1 C2 H2 120.1 . .
C3 C2 H2 120.1 . .
N1 C3 C2 120.1(4) . .
N1 C3 C4 115.9(4) . .
C2 C3 C4 124.0(4) . .
N3 C4 C3 113.0(4) . .
N3 C4 C5 128.2(5) . .
C3 C4 C5 118.8(4) . .
C4 C5 H5A 109.5 . .
C4 C5 H5B 109.5 . .
H5A C5 H5B 109.5 . .
C4 C5 H5C 109.5 . .
H5A C5 H5C 109.5 . .
H5B C5 H5C 109.5 . .
N7 C6 H6A 109.5 . .
N7 C6 H6B 109.5 . .
H6A C6 H6B 109.5 . .
N7 C6 H6C 109.5 . .
H6A C6 H6C 109.5 . .
H6B C6 H6C 109.5 . .
N5 C7 N7 114.9(4) . .
N5 C7 C8 121.2(4) . .
N7 C7 C8 123.9(4) . .
C9 C8 C7 118.7(5) . .
C9 C8 H8 120.7 . .
C7 C8 H8 120.7 . .
C8 C9 C10 121.5(4) . .
C8 C9 H9 119.2 . .
C10 C9 H9 119.2 . .
C11 C10 C9 115.3(4) . .
C11 C10 C12 118.2(5) . .
C9 C10 C12 126.5(4) . .
N5 C11 C10 123.7(4) . .
N5 C11 C13 116.2(4) . .
C10 C11 C13 120.2(4) . .
C14 C12 C10 120.9(4) . .
C14 C12 H12 119.6 . .
C10 C12 H12 119.6 . .
N4 C13 C15 123.9(4) . .
N4 C13 C11 114.8(4) . .
C15 C13 C11 121.3(4) . .
C12 C14 C15 121.8(4) . .
C12 C14 H14 119.1 . .
C15 C14 H14 119.1 . .
C13 C15 C16 116.0(4) . .
C13 C15 C14 117.6(4) . .
C16 C15 C14 126.4(4) . .
C17 C16 C15 121.1(4) . .
C17 C16 H16 119.5 . .
C15 C16 H16 119.5 . .
C16 C17 C18 119.1(5) . .
C16 C17 H17 120.4 . .
C18 C17 H17 120.4 . .
N4 C18 N6 116.2(4) . .
N4 C18 C17 120.7(4) . .
N6 C18 C17 123.0(4) . .
N6 C19 H19A 109.5 . .
N6 C19 H19B 109.5 . .
H19A C19 H19B 109.5 . .
N6 C19 H19C 109.5 . .
H19A C19 H19C 109.5 . .
H19B C19 H19C 109.5 . .
N2 C20 C21 127.8(4) . .
N2 C20 C22 112.0(4) . .
C21 C20 C22 120.1(4) . .
C20 C21 H21A 109.5 . .
C20 C21 H21B 109.5 . .
H21A C21 H21B 109.5 . .
C20 C21 H21C 109.5 . .
H21A C21 H21C 109.5 . .
H21B C21 H21C 109.5 . .
N1 C22 C23 122.3(4) . .
N1 C22 C20 115.5(4) . .
C23 C22 C20 122.2(4) . .
C1 C23 C22 117.5(5) . .
C1 C23 H23 121.3 . .
C22 C23 H23 121.3 . .
N8 C24 C25 123.8(4) . .
N8 C24 H24 118.1 . .
C25 C24 H24 118.1 . .
C24 C25 C28 119.2(4) . .
C24 C25 H25 120.4 . .
C28 C25 H25 120.4 . .
N8 C26 C27 123.8(4) . .
N8 C26 H26 118.1 . .
C27 C26 H26 118.1 . .
C26 C27 C28 119.5(4) . .
C26 C27 H27 120.3 . .
C28 C27 H27 120.3 . .
C25 C28 C27 117.1(4) . .
C25 C28 C29 122.8(5) . .
C27 C28 C29 120.1(5) . .
C30 C29 C28 113.3(4) . .
C30 C29 H29A 108.9 . .
C28 C29 H29A 108.9 . .
C30 C29 H29B 108.9 . .
C28 C29 H29B 108.9 . .
H29A C29 H29B 107.7 . .
C29 C30 C31 117.3(4) . .
C29 C30 H30A 108.0 . .
C31 C30 H30A 108.0 . .
C29 C30 H30B 108.0 . .
C31 C30 H30B 108.0 . .
H30A C30 H30B 107.2 . .
C32 C31 C34 116.6(4) . .
C32 C31 C30 120.1(4) . .
C34 C31 C30 123.2(4) . .
C33 C32 C31 120.3(4) . .
C33 C32 H32 119.8 . .
C31 C32 H32 119.8 . .
N9 C33 C32 124.1(4) . .
N9 C33 H33 118.0 . .
C32 C33 H33 118.0 . .
C35 C34 C31 119.6(4) . .
C35 C34 H34 120.2 . .
C31 C34 H34 120.2 . .
N9 C35 C34 123.6(4) . .
N9 C35 H35 118.2 . .
C34 C35 H35 118.2 . .
C58 C37 C38 118.4(5) . .
C58 C37 H37 120.8 . .
C38 C37 H37 120.8 . .
N10 C38 C37 121.4(4) . .
N10 C38 C39 115.9(4) . .
C37 C38 C39 122.7(4) . .
N11 C39 C38 112.2(4) . .
N11 C39 C40 127.9(4) . .
C38 C39 C40 119.8(4) . .
C39 C40 H40A 109.5 . .
C39 C40 H40B 109.5 . .
H40A C40 H40B 109.5 . .
C39 C40 H40C 109.5 . .
H40A C40 H40C 109.5 . .
H40B C40 H40C 109.5 . .
N16 C41 H41A 109.5 . .
N16 C41 H41B 109.5 . .
H41A C41 H41B 109.5 . .
N16 C41 H41C 109.5 . .
H41A C41 H41C 109.5 . .
H41B C41 H41C 109.5 . .
N12 C42 N16 115.9(4) . .
N12 C42 C43 121.6(4) . .
N16 C42 C43 122.4(4) . .
C44 C43 C42 119.2(4) . .
C44 C43 H43 120.4 . .
C42 C43 H43 120.4 . .
C43 C44 C45 120.4(4) . .
C43 C44 H44 119.8 . .
C45 C44 H44 119.8 . .
C46 C45 C47 118.2(4) . .
C46 C45 C44 115.6(4) . .
C47 C45 C44 126.2(4) . .
N12 C46 C45 123.9(4) . .
N12 C46 C50 115.2(4) . .
C45 C46 C50 120.9(4) . .
C48 C47 C45 121.4(4) . .
C48 C47 H47 119.3 . .
C45 C47 H47 119.3 . .
C47 C48 C49 120.8(4) . .
C47 C48 H48 119.6 . .
C49 C48 H48 119.6 . .
C50 C49 C51 115.2(4) . .
C50 C49 C48 118.7(4) . .
C51 C49 C48 126.1(4) . .
N13 C50 C49 124.3(4) . .
N13 C50 C46 115.6(4) . .
C49 C50 C46 120.0(4) . .
C52 C51 C49 120.7(4) . .
C52 C51 H51 119.7 . .
C49 C51 H51 119.7 . .
C51 C52 C53 119.8(4) . .
C51 C52 H52 120.1 . .
C53 C52 H52 120.1 . .
N13 C53 N15 115.7(4) . .
N13 C53 C52 120.8(4) . .
N15 C53 C52 123.5(4) . .
C55 C54 H54A 109.5 . .
C55 C54 H54B 109.5 . .
H54A C54 H54B 109.5 . .
C55 C54 H54C 109.5 . .
H54A C54 H54C 109.5 . .
H54B C54 H54C 109.5 . .
N14 C55 C56 112.9(4) . .
N14 C55 C54 127.6(4) . .
C56 C55 C54 119.2(4) . .
N10 C56 C57 121.1(4) . .
N10 C56 C55 115.9(4) . .
C57 C56 C55 123.0(4) . .
C58 C57 C56 118.6(4) . .
C58 C57 H57 120.7 . .
C56 C57 H57 120.7 . .
C57 C58 C37 120.2(4) . .
C57 C58 H58 119.9 . .
C37 C58 H58 119.9 . .
N17 C59 C61 123.8(4) . .
N17 C59 H59 118.1 . .
C61 C59 H59 118.1 . .
N15 C60 H60A 109.5 . .
N15 C60 H60B 109.5 . .
H60A C60 H60B 109.5 . .
N15 C60 H60C 109.5 . .
H60A C60 H60C 109.5 . .
H60B C60 H60C 109.5 . .
C59 C61 C65 119.5(4) . .
C59 C61 H61 120.2 . .
C65 C61 H61 120.2 . .
N17 C62 C63 123.6(4) . .
N17 C62 H62 118.2 . .
C63 C62 H62 118.2 . .
C62 C63 C65 119.5(4) . .
C62 C63 H63 120.2 . .
C65 C63 H63 120.2 . .
C66 C64 C65 112.2(4) . .
C66 C64 H64A 109.2 . .
C65 C64 H64A 109.2 . .
C66 C64 H64B 109.2 . .
C65 C64 H64B 109.2 . .
H64A C64 H64B 107.9 . .
C61 C65 C63 117.0(4) . .
C61 C65 C64 121.3(4) . .
C63 C65 C64 121.7(4) . .
C64 C66 C67 115.5(4) . .
C64 C66 H66A 108.4 . .
C67 C66 H66A 108.4 . .
C64 C66 H66B 108.4 . .
C67 C66 H66B 108.4 . .
H66A C66 H66B 107.5 . .
C68 C67 C70 116.7(4) . .
C68 C67 C66 123.0(4) . .
C70 C67 C66 120.3(4) . .
C69 C68 C67 119.8(4) . .
C69 C68 H68 120.1 . .
C67 C68 H68 120.1 . .
N18 C69 C68 124.0(4) . .
N18 C69 H69 118.0 . .
C68 C69 H69 118.0 . .
C71 C70 C67 120.1(4) . .
C71 C70 H70 120.0 . .
C67 C70 H70 120.0 . .
N18 C71 C70 124.1(4) . .
N18 C71 H71 117.9 . .
C70 C71 H71 117.9 . .
N19 C72 C73 179.2(9) . .
C72 C73 H73A 109.5 . .
C72 C73 H73B 109.5 . .
H73A C73 H73B 109.5 . .
C72 C73 H73C 109.5 . .
H73A C73 H73C 109.5 . .
H73B C73 H73C 109.5 . .
N20 C74 C75 179.3(7) . .
C74 C75 H75A 109.5 . .
C74 C75 H75B 109.5 . .
H75A C75 H75B 109.5 . .
C74 C75 H75C 109.5 . .
H75A C75 H75C 109.5 . .
H75B C75 H75C 109.5 . .
C77 C76 H76A 109.5 . .
C77 C76 H76B 109.5 . .
H76A C76 H76B 109.5 . .
C77 C76 H76C 109.5 . .
H76A C76 H76C 109.5 . .
H76B C76 H76C 109.5 . .
N21 C77 C76 179.6(9) . .
N22 C78 C79 179.1(9) . .
C78 C79 H79A 109.5 . .
C78 C79 H79B 109.5 . .
H79A C79 H79B 109.5 . .
C78 C79 H79C 109.5 . .
H79A C79 H79C 109.5 . .
H79B C79 H79C 109.5 . .
N24 C80 C81 179.4(7) . .
C80 C81 H81A 109.5 . .
C80 C81 H81B 109.5 . .
H81A C81 H81B 109.5 . .
C80 C81 H81C 109.5 . .
H81A C81 H81C 109.5 . .
H81B C81 H81C 109.5 . .
C83 C82 H82A 109.5 . .
C83 C82 H82B 109.5 . .
H82A C82 H82B 109.5 . .
C83 C82 H82C 109.5 . .
H82A C82 H82C 109.5 . .
H82B C82 H82C 109.5 . .
N23 C83 C82 179.1(8) . .
N1 Co1 N4 142.06(14) . .
N1 Co1 N5 142.76(14) . .
N4 Co1 N5 75.17(14) . .
N1 Co1 N8 89.72(13) . .
N4 Co1 N8 90.27(12) . .
N5 Co1 N8 90.49(13) . .
N1 Co1 N2 72.50(14) . .
N4 Co1 N2 69.57(13) . .
N5 Co1 N2 144.72(14) . .
N8 Co1 N2 90.76(13) . .
N1 Co1 N9 90.52(12) . 1_655
N4 Co1 N9 89.70(12) . 1_655
N5 Co1 N9 89.16(13) . 1_655
N8 Co1 N9 179.65(13) . 1_655
N2 Co1 N9 89.56(12) . 1_655
N1 Co1 N3 72.72(14) . .
N4 Co1 N3 145.22(13) . .
N5 Co1 N3 70.05(13) . .
N8 Co1 N3 89.49(12) . .
N2 Co1 N3 145.22(13) . .
N9 Co1 N3 90.34(12) 1_655 .
N10 Co2 N13 142.29(14) . .
N10 Co2 N12 142.59(14) . .
N13 Co2 N12 74.92(13) . .
N10 Co2 N17 92.75(12) . .
N13 Co2 N17 90.76(13) . .
N12 Co2 N17 89.53(12) . .
N10 Co2 N11 72.99(13) . .
N13 Co2 N11 144.58(13) . .
N12 Co2 N11 69.68(13) . .
N17 Co2 N11 90.08(13) . .
N10 Co2 N18 88.01(12) . 1_655
N13 Co2 N18 89.51(12) . 1_655
N12 Co2 N18 89.00(12) . 1_655
N17 Co2 N18 178.38(13) . 1_655
N11 Co2 N18 88.78(12) . 1_655
N10 Co2 N14 72.54(13) . .
N13 Co2 N14 69.98(13) . .
N12 Co2 N14 144.85(13) . .
N17 Co2 N14 89.16(12) . .
N11 Co2 N14 145.44(13) . .
N18 Co2 N14 92.43(12) 1_655 .
C22 N1 C3 120.0(4) . .
C22 N1 Co1 120.2(3) . .
C3 N1 Co1 119.8(3) . .
C20 N2 N6 122.1(4) . .
C20 N2 Co1 118.1(3) . .
N6 N2 Co1 118.9(3) . .
C4 N3 N7 125.2(4) . .
C4 N3 Co1 117.7(3) . .
N7 N3 Co1 116.7(3) . .
C18 N4 C13 119.2(4) . .
C18 N4 Co1 123.5(3) . .
C13 N4 Co1 117.3(3) . .
C7 N5 C11 119.7(4) . .
C7 N5 Co1 123.7(3) . .
C11 N5 Co1 116.6(3) . .
C18 N6 N2 111.9(3) . .
C18 N6 C19 118.0(4) . .
N2 N6 C19 119.3(3) . .
N3 N7 C7 114.6(4) . .
N3 N7 C6 122.7(4) . .
C7 N7 C6 120.1(4) . .
C24 N8 C26 116.5(4) . .
C24 N8 Co1 123.0(3) . .
C26 N8 Co1 120.2(3) . .
C33 N9 C35 115.8(3) . .
C33 N9 Co1 121.4(3) . 1_455
C35 N9 Co1 122.8(3) . 1_455
C38 N10 C56 120.2(4) . .
C38 N10 Co2 119.3(3) . .
C56 N10 Co2 120.5(3) . .
C39 N11 N16 121.6(4) . .
C39 N11 Co2 118.3(3) . .
N16 N11 Co2 119.4(2) . .
C42 N12 C46 119.3(4) . .
C42 N12 Co2 123.5(3) . .
C46 N12 Co2 117.1(3) . .
C53 N13 C50 119.2(4) . .
C53 N13 Co2 123.3(3) . .
C50 N13 Co2 117.1(3) . .
C55 N14 N15 124.5(4) . .
C55 N14 Co2 117.7(3) . .
N15 N14 Co2 117.4(3) . .
N14 N15 C53 113.4(3) . .
N14 N15 C60 122.9(4) . .
C53 N15 C60 118.7(4) . .
N11 N16 C42 111.3(3) . .
N11 N16 C41 119.2(3) . .
C42 N16 C41 117.9(3) . .
C59 N17 C62 116.5(4) . .
C59 N17 Co2 120.7(3) . .
C62 N17 Co2 122.7(3) . .
C71 N18 C69 115.2(4) . .
C71 N18 Co2 121.5(3) . 1_455
C69 N18 Co2 123.1(3) . 1_455

loop_
_geom_bond_atom_site_label_1
_geom_bond_atom_site_label_2
_geom_bond_distance
_geom_bond_site_symmetry_2
B1 F2 1.362(7) .
B1 F1 1.377(7) .
B1 F3 1.383(7) .
B1 F4 1.402(8) .
B2 F8 1.377(6) .
B2 F6 1.384(6) .
B2 F5 1.387(6) .
B2 F7 1.414(6) .
B3 F11 1.320(7) .
B3 F9 1.339(7) .
B3 F12 1.379(7) .
B3 F10 1.382(7) .
B4 F15 1.363(7) .
B4 F13 1.383(7) .
B4 F16 1.384(7) .
B4 F14 1.392(6) .
C1 C2 1.362(8) .
C1 C23 1.387(8) .
C1 H1 0.9500 .
C2 C3 1.392(6) .
C2 H2 0.9500 .
C3 N1 1.359(6) .
C3 C4 1.480(7) .
C4 N3 1.294(6) .
C4 C5 1.506(6) .
C5 H5A 0.9800 .
C5 H5B 0.9800 .
C5 H5C 0.9800 .
C6 N7 1.479(6) .
C6 H6A 0.9800 .
C6 H6B 0.9800 .
C6 H6C 0.9800 .
C7 N5 1.324(6) .
C7 N7 1.387(6) .
C7 C8 1.418(6) .
C8 C9 1.361(7) .
C8 H8 0.9500 .
C9 C10 1.418(7) .
C9 H9 0.9500 .
C10 C11 1.398(6) .
C10 C12 1.436(7) .
C11 N5 1.353(5) .
C11 C13 1.420(6) .
C12 C14 1.360(8) .
C12 H12 0.9500 .
C13 N4 1.353(5) .
C13 C15 1.396(6) .
C14 C15 1.426(7) .
C14 H14 0.9500 .
C15 C16 1.404(7) .
C16 C17 1.359(7) .
C16 H16 0.9500 .
C17 C18 1.429(6) .
C17 H17 0.9500 .
C18 N4 1.327(6) .
C18 N6 1.381(6) .
C19 N6 1.482(6) .
C19 H19A 0.9800 .
C19 H19B 0.9800 .
C19 H19C 0.9800 .
C20 N2 1.285(5) .
C20 C21 1.495(6) .
C20 C22 1.500(6) .
C21 H21A 0.9800 .
C21 H21B 0.9800 .
C21 H21C 0.9800 .
C22 N1 1.327(6) .
C22 C23 1.398(6) .
C23 H23 0.9500 .
C24 N8 1.336(6) .
C24 C25 1.389(6) .
C24 H24 0.9500 .
C25 C28 1.394(7) .
C25 H25 0.9500 .
C26 N8 1.343(5) .
C26 C27 1.381(6) .
C26 H26 0.9500 .
C27 C28 1.394(7) .
C27 H27 0.9500 .
C28 C29 1.504(6) .
C29 C30 1.478(7) .
C29 H29A 0.9900 .
C29 H29B 0.9900 .
C30 C31 1.512(6) .
C30 H30A 0.9900 .
C30 H30B 0.9900 .
C31 C32 1.377(6) .
C31 C34 1.398(6) .
C32 C33 1.373(6) .
C32 H32 0.9500 .
C33 N9 1.343(5) .
C33 H33 0.9500 .
C34 C35 1.383(6) .
C34 H34 0.9500 .
C35 N9 1.347(5) .
C35 H35 0.9500 .
C37 C58 1.384(7) .
C37 C38 1.398(6) .
C37 H37 0.9500 .
C38 N10 1.336(6) .
C38 C39 1.488(6) .
C39 N11 1.292(5) .
C39 C40 1.498(6) .
C40 H40A 0.9800 .
C40 H40B 0.9800 .
C40 H40C 0.9800 .
C41 N16 1.490(5) .
C41 H41A 0.9800 .
C41 H41B 0.9800 .
C41 H41C 0.9800 .
C42 N12 1.320(5) .
C42 N16 1.393(5) .
C42 C43 1.415(6) .
C43 C44 1.364(6) .
C43 H43 0.9500 .
C44 C45 1.429(6) .
C44 H44 0.9500 .
C45 C46 1.396(6) .
C45 C47 1.429(6) .
C46 N12 1.351(5) .
C46 C50 1.421(6) .
C47 C48 1.360(7) .
C47 H47 0.9500 .
C48 C49 1.432(6) .
C48 H48 0.9500 .
C49 C50 1.399(6) .
C49 C51 1.425(7) .
C50 N13 1.347(5) .
C51 C52 1.357(6) .
C51 H51 0.9500 .
C52 C53 1.412(6) .
C52 H52 0.9500 .
C53 N13 1.334(5) .
C53 N15 1.395(5) .
C54 C55 1.513(6) .
C54 H54A 0.9800 .
C54 H54B 0.9800 .
C54 H54C 0.9800 .
C55 N14 1.301(5) .
C55 C56 1.487(6) .
C56 N10 1.348(6) .
C56 C57 1.397(6) .
C57 C58 1.377(7) .
C57 H57 0.9500 .
C58 H58 0.9500 .
C59 N17 1.337(5) .
C59 C61 1.389(6) .
C59 H59 0.9500 .
C60 N15 1.474(5) .
C60 H60A 0.9800 .
C60 H60B 0.9800 .
C60 H60C 0.9800 .
C61 C65 1.391(6) .
C61 H61 0.9500 .
C62 N17 1.348(5) .
C62 C63 1.383(6) .
C62 H62 0.9500 .
C63 C65 1.398(6) .
C63 H63 0.9500 .
C64 C66 1.482(7) .
C64 C65 1.516(6) .
C64 H64A 0.9900 .
C64 H64B 0.9900 .
C66 C67 1.516(6) .
C66 H66A 0.9900 .
C66 H66B 0.9900 .
C67 C68 1.387(6) .
C67 C70 1.389(6) .
C68 C69 1.382(6) .
C68 H68 0.9500 .
C69 N18 1.353(5) .
C69 H69 0.9500 .
C70 C71 1.376(6) .
C70 H70 0.9500 .
C71 N18 1.348(5) .
C71 H71 0.9500 .
C72 N19 1.126(8) .
C72 C73 1.451(9) .
C73 H73A 0.9800 .
C73 H73B 0.9800 .
C73 H73C 0.9800 .
C74 N20 1.133(7) .
C74 C75 1.470(8) .
C75 H75A 0.9800 .
C75 H75B 0.9800 .
C75 H75C 0.9800 .
C76 C77 1.444(10) .
C76 H76A 0.9800 .
C76 H76B 0.9800 .
C76 H76C 0.9800 .
C77 N21 1.127(8) .
C78 N22 1.148(10) .
C78 C79 1.453(11) .
C79 H79A 0.9800 .
C79 H79B 0.9800 .
C79 H79C 0.9800 .
C80 N24 1.142(7) .
C80 C81 1.454(8) .
C81 H81A 0.9800 .
C81 H81B 0.9800 .
C81 H81C 0.9800 .
C82 C83 1.469(10) .
C82 H82A 0.9800 .
C82 H82B 0.9800 .
C82 H82C 0.9800 .
C83 N23 1.126(9) .
Co1 N1 2.091(3) .
Co1 N4 2.118(3) .
Co1 N5 2.118(4) .
Co1 N8 2.235(3) .
Co1 N2 2.236(4) .
Co1 N9 2.243(3) 1_655
Co1 N3 2.260(4) .
Co2 N10 2.095(3) .
Co2 N13 2.118(3) .
Co2 N12 2.121(3) .
Co2 N17 2.214(3) .
Co2 N11 2.216(4) .
Co2 N18 2.254(3) 1_655
Co2 N14 2.271(4) .
N2 N6 1.386(5) .
N3 N7 1.370(5) .
N9 Co1 2.243(3) 1_455
N11 N16 1.393(5) .
N14 N15 1.371(5) .
N18 Co2 2.254(3) 1_455
